data_2012011
loop_
_publ_author_name
'Graetsch, Heribert A.'

_publ_section_title
;
Hexagonal high-temperature form of AlPO~4~ tridymite, from X-ray powder data
;
_journal_name_full 'Acta Crystallographica, Section C'
_journal_page_first 665
_journal_page_last 667
_journal_paper_doi 10.1107/S0108270101005133
_journal_volume 57
_journal_year 2001
_chemical_formula_iupac 'Al P O4'
_chemical_formula_moiety 'Al P O4'
_chemical_formula_structural 'Al P O4'
_chemical_formula_sum 'Al O4 P'
_chemical_formula_weight 121.95
_space_group_IT_number 186
_space_group_name_Hall 'P 6c -2c'
_space_group_name_H-M_alt 'P 63 m c'
_symmetry_cell_setting hexagonal
_symmetry_space_group_name_Hall 'P 6c -2c'
_symmetry_space_group_name_H-M 'P 63 m c'
_cell_angle_alpha 90.0
_cell_angle_beta 90.0
_cell_angle_gamma 120.0
_cell_formula_units_Z 2
_cell_length_a 5.0976(3)
_cell_length_b 5.0976(3)
_cell_length_c 8.3441(4)
_cell_measurement_temperature 593
_cell_volume 187.77(2)
_diffrn_ambient_temperature 593
_exptl_crystal_density_diffrn 2.1570(10)
_cod_database_code 2012011

loop_
_symmetry_equiv_pos_site_id
_symmetry_equiv_pos_as_xyz
1 x,y,z
2 x-y,x,1/2+z
3 -y,x-y,z
4 -x,-y,1/2+z
5 y-x,-x,z
6 y,y-x,1/2+z
7 y-x,y,z
8 -x,y-x,1/2+z
9 -y,-x,z
10 x-y,-y,1/2+z
11 x,x-y,z
12 y,x,1/2+z

loop_
_atom_site_aniso_label
_atom_site_aniso_U_11
_atom_site_aniso_U_22
_atom_site_aniso_U_33
_atom_site_aniso_U_12
_atom_site_aniso_U_13
_atom_site_aniso_U_23
Al .069(5) .069(5) .065(8) .035(3) 0 0
P .047(3) .047(3) .048(6) .024(2) 0 0
O1 .163(5) .163(5) .036(5) .081(3) 0 0
O2 .165(4) .165(4) .136(5) .129(4) .021(2) -.021(2)

loop_
_atom_site_label
_atom_site_fract_x
_atom_site_fract_y
_atom_site_fract_z
_atom_site_U_iso_or_equiv
_atom_site_thermal_displace_type
_atom_site_occupancy
_atom_site_type_symbol
Al .33333 .66667 .06250 .070(10) Uani 1 Al
P .33333 .66667 .4365(4) .050(10) Uani 1 P
O1 .33333 .66667 .2616(5) .120(10) Uani 1 O
O2 .5109(3) .4891(3) -.0046(6) .140(10) Uani 1 O

loop_
_geom_bond_atom_site_label_1
_geom_bond_atom_site_label_2
_geom_bond_site_symmetry_2
_geom_bond_distance
_geom_bond_publ_flag
Al O1 . 1.662(5) no
Al O2 5_565 1.665(3) no
Al O2 . 1.665(3) no
Al O2 3_665 1.665(3) no
O1 O2 5_565 2.719(6) no
O1 O2 . 2.719(6) no
O1 O2 3_665 2.719(6) no
O2 O2 5_565 2.715(2) no
O2 O2 3_665 2.715(2) no
P O1 . 1.459(6) no
P O2 2_555 1.461(3) no
P O2 4_665 1.461(3) no
P O2 6_565 1.461(3) no
O1 O2 2_555 2.387(6) no
O1 O2 4_665 2.387(6) no
O1 O2 6_565 2.387(6) no
O2 O2 3_655 2.382(2) no
O2 O2 5_665 2.382(2) no
Al P . 3.121(4) no
Al P 2_554 3.125(2) no
Al P 2_654 3.125(2) no
Al P 2_664 3.125(2) no
